data_7126572
loop_
_publ_author_name
'Mullin, William J.'
'Qin, Huan'
'Mani, Tomoyasu'
'M\"uller, Peter'
'Panzer, Matthew J.'
'Thomas, Samuel W.'

_publ_section_title
;
 Turning on solid-state phosphorescence of platinum acetylides with
 aromatic stacking.
;
_journal_issue 50
_journal_name_full 'Chemical communications (Cambridge, England)'
_journal_page_first 6854
_journal_page_last 6857
_journal_paper_doi 10.1039/d0cc02119a
_journal_volume 56
_journal_year 2020
_chemical_formula_sum 'C72 H74 F10 O4 P2 Pt'
_chemical_formula_weight 1450.34
_space_group_crystal_system monoclinic
_space_group_IT_number 11
_space_group_name_Hall '-P 2yb'
_space_group_name_H-M_alt 'P 1 21/m 1'
_atom_sites_solution_hydrogens geom
_atom_sites_solution_primary dual
_atom_sites_solution_secondary difmap
_audit_creation_method SHELXL-2017/1
_audit_update_record
;
2019-11-25 deposited with the CCDC.	2020-05-11 downloaded from the CCDC.
;
_cell_angle_alpha 90
_cell_angle_beta 90.350(2)
_cell_angle_gamma 90
_cell_formula_units_Z 2
_cell_length_a 14.8762(10)
_cell_length_b 14.6209(12)
_cell_length_c 14.9832(10)
_cell_measurement_reflns_used 9926
_cell_measurement_temperature 100(2)
_cell_measurement_theta_max 33.04
_cell_measurement_theta_min 2.38
_cell_volume 3258.8(4)
_computing_cell_refinement 'SAINT 7.46A (Bruker-AXS, 2011)'
_computing_data_collection 'APEX2 v2011.4.0 (Bruker-AXS, 2011)'
_computing_data_reduction 'SAINT 7.46A (Bruker-AXS, 2011)'
_computing_molecular_graphics 'Bruker SHELXTL'
_computing_publication_material 'Bruker SHELXTL'
_computing_structure_refinement 'SHELXL-2017/1 (Sheldrick, 2017)'
_computing_structure_solution 'SHELXT (Sheldrick, 2015)'
_diffrn_ambient_temperature 100(2)
_diffrn_detector_area_resol_mean 10.4
_diffrn_measured_fraction_theta_full 0.999
_diffrn_measured_fraction_theta_max 0.999
_diffrn_measurement_device_type 'Bruker Photon 100 CMOS'
_diffrn_measurement_method '\f and \w scans'
_diffrn_radiation_type MoK\a
_diffrn_radiation_wavelength 0.71073
_diffrn_reflns_av_R_equivalents 0.0356
_diffrn_reflns_av_unetI/netI 0.0197
_diffrn_reflns_Laue_measured_fraction_full 0.999
_diffrn_reflns_Laue_measured_fraction_max 0.999
_diffrn_reflns_limit_h_max 22
_diffrn_reflns_limit_h_min -22
_diffrn_reflns_limit_k_max 21
_diffrn_reflns_limit_k_min -21
_diffrn_reflns_limit_l_max 22
_diffrn_reflns_limit_l_min -22
_diffrn_reflns_number 134019
_diffrn_reflns_point_group_measured_fraction_full 0.999
_diffrn_reflns_point_group_measured_fraction_max 0.999
_diffrn_reflns_theta_full 25.242
_diffrn_reflns_theta_max 32.032
_diffrn_reflns_theta_min 1.953
_diffrn_source 'sealed tube, Triumph monochromator'
_exptl_absorpt_coefficient_mu 2.279
_exptl_absorpt_correction_T_max 0.5291
_exptl_absorpt_correction_T_min 0.4611
_exptl_absorpt_correction_type multi-scan
_exptl_absorpt_process_details 'SADABS (Sheldrick, 2009)'
_exptl_crystal_colour orange
_exptl_crystal_density_diffrn 1.478
_exptl_crystal_density_method 'not measured'
_exptl_crystal_description block
_exptl_crystal_F_000 1472
_exptl_crystal_size_max 0.150
_exptl_crystal_size_mid 0.150
_exptl_crystal_size_min 0.100
_refine_diff_density_max 2.393
_refine_diff_density_min -2.812
_refine_diff_density_rms 0.111
_refine_ls_extinction_method none
_refine_ls_goodness_of_fit_ref 1.247
_refine_ls_hydrogen_treatment constr
_refine_ls_matrix_type full
_refine_ls_number_parameters 913
_refine_ls_number_reflns 11730
_refine_ls_number_restraints 2039
_refine_ls_restrained_S_all 1.227
_refine_ls_R_factor_all 0.0647
_refine_ls_R_factor_gt 0.0533
_refine_ls_shift/su_max 0.003
_refine_ls_shift/su_mean 0.000
_refine_ls_structure_factor_coef Fsqd
_refine_ls_weighting_details 'w=1/[\s^2^(Fo^2^)+(0.0406P)^2^+6.7028P] where P=(Fo^2^+2Fc^2^)/3'
_refine_ls_weighting_scheme calc
_refine_ls_wR_factor_gt 0.1184
_refine_ls_wR_factor_ref 0.1227
_reflns_Friedel_coverage 0.000
_reflns_number_gt 10074
_reflns_number_total 11730
_reflns_threshold_expression 'I > 2\s(I)'
_cod_data_source_file d0cc02119a2.cif
_cod_data_source_block WM02110
_cod_depositor_comments 'Adding full bibliography for 7126570--7126573.cif.'
_cod_original_sg_symbol_H-M 'P 21/m'
_cod_database_code 7126572
_shelx_shelxl_version_number 2017/1
_shelx_space_group_comment
; 
The symmetry employed for this shelxl refinement is uniquely defined 
by the following loop, which should always be used as a source of 
symmetry information in preference to the above space-group names. 
They are only intended as comments. 
;
_shelx_estimated_absorpt_t_min 0.726
_shelx_estimated_absorpt_t_max 0.804

loop_
_space_group_symop_operation_xyz
'x, y, z'
'-x, y+1/2, -z'
'-x, -y, -z'
'x, -y-1/2, z'

loop_
_atom_site_label
_atom_site_type_symbol
_atom_site_fract_x
_atom_site_fract_y
_atom_site_fract_z
_atom_site_U_iso_or_equiv
_atom_site_adp_type
_atom_site_occupancy
_atom_site_site_symmetry_order
_atom_site_calc_flag
_atom_site_refinement_flags_posn
_atom_site_refinement_flags_adp
_atom_site_refinement_flags_occupancy
_atom_site_disorder_assembly
_atom_site_disorder_group
Pt1 Pt 0.37821(2) 0.73877(12) 0.73093(2) 0.0282(3) Uani 0.5 1 d D U P A -1
C1 C 0.2643(3) 0.752(4) 0.7985(3) 0.0246(15) Uani 0.5 1 d D U P A -1
C2 C 0.1926(3) 0.757(2) 0.8373(4) 0.028(3) Uani 0.5 1 d D U P A -1
C3 C 0.1094(3) 0.7626(9) 0.8848(3) 0.025(2) Uani 0.5 1 d D U P A -1
C4 C 0.0287(4) 0.7740(4) 0.8393(4) 0.0270(14) Uani 0.5 1 d D U P A -1
H4 H 0.029333 0.781135 0.776252 0.032 Uiso 0.5 1 calc R U P A -1
C5 C -0.0527(4) 0.7754(4) 0.8836(4) 0.0260(13) Uani 0.5 1 d D U P A -1
H5 H -0.107053 0.782750 0.850806 0.031 Uiso 0.5 1 calc R U P A -1
C6 C -0.0553(3) 0.7659(5) 0.9769(3) 0.0242(19) Uani 0.5 1 d D U P A -1
C7 C 0.0263(3) 0.7601(15) 1.0229(3) 0.024(3) Uani 0.5 1 d D U P A -1
H7 H 0.026347 0.756219 1.086225 0.029 Uiso 0.5 1 calc R U P A -1
C8 C 0.1072(3) 0.7600(16) 0.9777(3) 0.024(3) Uani 0.5 1 d D U P A -1
H8 H 0.162006 0.758238 1.010489 0.029 Uiso 0.5 1 calc R U P A -1
C9 C -0.1400(3) 0.7662(6) 1.0220(4) 0.028(2) Uani 0.5 1 d D U P A -1
C10 C -0.2112(3) 0.7632(7) 1.0585(3) 0.031(2) Uani 0.5 1 d D U P A -1
C11 C -0.2926(3) 0.7600(13) 1.1092(3) 0.031(2) Uani 0.5 1 d D U P A -1
C12 C -0.2821(4) 0.7730(4) 1.2010(4) 0.0314(17) Uani 0.5 1 d D U P A -1
H12 H -0.223550 0.782394 1.224953 0.038 Uiso 0.5 1 calc R U P A -1
C13 C -0.3547(4) 0.7726(5) 1.2578(4) 0.0356(18) Uani 0.5 1 d D U P A -1
H13 H -0.346096 0.783114 1.319863 0.043 Uiso 0.5 1 calc R U P A -1
C14 C -0.4400(4) 0.757(3) 1.2240(4) 0.042(3) Uani 0.5 1 d D U P A -1
H14 H -0.488713 0.741922 1.262123 0.050 Uiso 0.5 1 calc R U P A -1
C15 C -0.4516(4) 0.7633(12) 1.1335(4) 0.041(3) Uani 0.5 1 d D U P A -1
H15 H -0.510748 0.768646 1.109721 0.049 Uiso 0.5 1 calc R U P A -1
C16 C -0.3790(3) 0.7622(12) 1.0755(3) 0.039(2) Uani 0.5 1 d D U P A -1
C17 C -0.4033(4) 0.7844(6) 0.9814(5) 0.0468(18) Uani 0.5 1 d D U P A -1
O1 O -0.3377(3) 0.7703(6) 0.9232(3) 0.048(2) Uani 0.5 1 d D U P A -1
C18 C -0.3644(5) 0.7908(7) 0.8321(5) 0.0535(19) Uani 0.5 1 d D U P A -1
H18A H -0.380446 0.856218 0.826213 0.064 Uiso 0.5 1 calc R U P A -1
H18B H -0.417154 0.753468 0.814610 0.064 Uiso 0.5 1 calc R U P A -1
C19 C -0.2850(5) 0.7683(6) 0.7733(4) 0.0436(18) Uani 0.5 1 d D U P A -1
C20 C -0.2329(7) 0.8374(6) 0.7366(7) 0.0479(17) Uani 0.5 1 d D U P A -1
F1 F -0.2507(6) 0.9246(5) 0.7539(5) 0.0779(18) Uani 0.5 1 d D U P A -1
C21 C -0.1600(6) 0.8152(8) 0.6805(7) 0.0533(19) Uani 0.5 1 d D U P A -1
F2 F -0.1126(5) 0.8848(7) 0.6470(5) 0.090(3) Uani 0.5 1 d D U P A -1
C22 C -0.1385(6) 0.7303(8) 0.6623(5) 0.062(2) Uani 0.5 1 d D U P A -1
F3 F -0.0726(4) 0.7114(6) 0.6084(4) 0.091(3) Uani 0.5 1 d D U P A -1
C23 C -0.1931(9) 0.6583(7) 0.6954(7) 0.060(2) Uani 0.5 1 d D U P A -1
F4 F -0.1758(9) 0.5725(6) 0.6746(6) 0.113(3) Uani 0.5 1 d D U P A -1
C24 C -0.2653(7) 0.6811(7) 0.7520(7) 0.0526(19) Uani 0.5 1 d D U P A -1
F5 F -0.3147(5) 0.6128(5) 0.7836(5) 0.086(2) Uani 0.5 1 d D U P A -1
O2 O -0.4753(4) 0.8115(7) 0.9594(5) 0.089(3) Uani 0.5 1 d D U P A -1
C31 C 0.4878(4) 0.7249(3) 0.6552(4) 0.0212(11) Uani 0.5 1 d D U P A -1
C32 C 0.5525(4) 0.7230(4) 0.6062(4) 0.0237(11) Uani 0.5 1 d D U P A -1
C33 C 0.6298(3) 0.7270(3) 0.5492(4) 0.0226(12) Uani 0.5 1 d D U P A -1
C34 C 0.6615(5) 0.8119(5) 0.5198(5) 0.0300(14) Uani 0.5 1 d D U P A -1
H34 H 0.629394 0.866014 0.534330 0.036 Uiso 0.5 1 calc R U P A -1
C35 C 0.7398(7) 0.8177(7) 0.4691(7) 0.0346(19) Uani 0.5 1 d D U P A -1
H35 H 0.760762 0.875648 0.449568 0.041 Uiso 0.5 1 calc R U P A -1
C36 C 0.7872(3) 0.7386(8) 0.4472(3) 0.0310(18) Uani 0.5 1 d D U P A -1
C37 C 0.7549(6) 0.6542(7) 0.4753(7) 0.0337(18) Uani 0.5 1 d D U P A -1
H37 H 0.786527 0.600008 0.460072 0.040 Uiso 0.5 1 calc R U P A -1
C38 C 0.6776(5) 0.6484(5) 0.5250(5) 0.0303(14) Uani 0.5 1 d D U P A -1
H38 H 0.656261 0.590083 0.543150 0.036 Uiso 0.5 1 calc R U P A -1
C39 C 0.8683(4) 0.7408(17) 0.3956(4) 0.034(3) Uani 0.5 1 d D U P A -1
C40 C 0.9371(3) 0.7406(10) 0.3550(3) 0.036(2) Uani 0.5 1 d D U P A -1
C41 C 1.0221(3) 0.7368(6) 0.3099(4) 0.0329(15) Uani 0.5 1 d D U P A -1
C42 C 1.0736(5) 0.6576(5) 0.3195(6) 0.0480(17) Uani 0.5 1 d D U P A -1
H42 H 1.049074 0.606349 0.349725 0.058 Uiso 0.5 1 calc R U P A -1
C43 C 1.1596(5) 0.6526(5) 0.2856(7) 0.0519(18) Uani 0.5 1 d D U P A -1
H43 H 1.193642 0.598045 0.292358 0.062 Uiso 0.5 1 calc R U P A -1
C44 C 1.1960(4) 0.7268(4) 0.2419(5) 0.0407(17) Uani 0.5 1 d D U P A -1
H44 H 1.255793 0.724070 0.220047 0.049 Uiso 0.5 1 calc R U P A -1
C45 C 1.1455(4) 0.8050(4) 0.2300(4) 0.0330(12) Uani 0.5 1 d D U P A -1
H45 H 1.170490 0.855756 0.199196 0.040 Uiso 0.5 1 calc R U P A -1
C46 C 1.0584(4) 0.8102(4) 0.2626(4) 0.0297(11) Uani 0.5 1 d D U P A -1
C47 C 1.0017(5) 0.8908(5) 0.2392(5) 0.0402(14) Uani 0.5 1 d D U P A -1
O3 O 1.0527(4) 0.9605(4) 0.2097(5) 0.0580(15) Uani 0.5 1 d D U P A -1
C48 C 1.0100(8) 1.0359(7) 0.1696(8) 0.063(2) Uani 0.5 1 d D U P A -1
H48A H 1.039595 1.093114 0.189410 0.075 Uiso 0.5 1 calc R U P A -1
H48B H 0.946323 1.038150 0.188324 0.075 Uiso 0.5 1 calc R U P A -1
C49 C 1.0150(9) 1.0282(7) 0.0687(8) 0.074(2) Uani 0.5 1 d D U P A -1
C50 C 1.0967(9) 1.0411(8) 0.0264(8) 0.080(2) Uani 0.5 1 d D U P A -1
F6 F 1.1665(6) 1.0626(6) 0.0743(5) 0.086(2) Uani 0.5 1 d D U P A -1
C51 C 1.1017(10) 1.0349(11) -0.0691(9) 0.103(3) Uani 0.5 1 d D U P A -1
F7 F 1.1815(8) 1.0447(8) -0.1051(6) 0.133(3) Uani 0.5 1 d D U P A -1
C52 C 1.0318(12) 1.0117(10) -0.1151(8) 0.115(3) Uani 0.5 1 d D U P A -1
F8 F 1.0318(11) 1.0039(8) -0.2026(7) 0.169(5) Uani 0.5 1 d D U P A -1
C53 C 0.9468(10) 1.0006(10) -0.0762(10) 0.110(3) Uani 0.5 1 d D U P A -1
F9 F 0.8734(10) 0.9785(7) -0.1218(10) 0.164(5) Uani 0.5 1 d D U P A -1
C54 C 0.9430(9) 1.0071(8) 0.0180(9) 0.096(3) Uani 0.5 1 d D U P A -1
F10 F 0.8622(7) 0.9946(6) 0.0525(9) 0.122(3) Uani 0.5 1 d D U P A -1
O4 O 0.9215(4) 0.8928(5) 0.2411(5) 0.0607(17) Uani 0.5 1 d D U P A -1
P1 P 0.35506(11) 0.58179(13) 0.73534(10) 0.0214(3) Uani 0.5 1 d D U P A -1
C61 C 0.3777(4) 0.5313(5) 0.8445(3) 0.0296(12) Uani 0.5 1 d D U P A -1
H61A H 0.358595 0.466498 0.842811 0.036 Uiso 0.5 1 calc R U P A -1
H61B H 0.443532 0.532071 0.854813 0.036 Uiso 0.5 1 calc R U P A -1
C62 C 0.3333(5) 0.5765(5) 0.9228(4) 0.0325(13) Uani 0.5 1 d D U P A -1
H62A H 0.267367 0.576443 0.913118 0.039 Uiso 0.5 1 calc R U P A -1
H62B H 0.353233 0.641019 0.926191 0.039 Uiso 0.5 1 calc R U P A -1
C63 C 0.3542(5) 0.5297(6) 1.0110(4) 0.0365(14) Uani 0.5 1 d D U P A -1
H63A H 0.420157 0.523862 1.018191 0.044 Uiso 0.5 1 calc R U P A -1
H63B H 0.328151 0.467396 1.010628 0.044 Uiso 0.5 1 calc R U P A -1
C64 C 0.3160(9) 0.5838(9) 1.0899(6) 0.045(3) Uani 0.5 1 d D U P A -1
H64A H 0.330515 0.552084 1.145807 0.068 Uiso 0.5 1 calc R U P A -1
H64B H 0.342514 0.645183 1.090989 0.068 Uiso 0.5 1 calc R U P A -1
H64C H 0.250593 0.588770 1.083434 0.068 Uiso 0.5 1 calc R U P A -1
C71 C 0.2381(4) 0.5542(4) 0.7078(4) 0.0293(11) Uani 0.5 1 d D U P A -1
H71A H 0.230442 0.486920 0.708809 0.035 Uiso 0.5 1 calc R U P A -1
H71B H 0.198525 0.580443 0.754072 0.035 Uiso 0.5 1 calc R U P A -1
C72 C 0.2092(4) 0.5901(6) 0.6172(4) 0.0363(14) Uani 0.5 1 d D U P A -1
H72A H 0.244711 0.558600 0.570731 0.044 Uiso 0.5 1 calc R U P A -1
H72B H 0.223907 0.656089 0.614062 0.044 Uiso 0.5 1 calc R U P A -1
C73 C 0.1091(5) 0.5778(8) 0.5956(6) 0.052(2) Uani 0.5 1 d D U P A -1
H73A H 0.092972 0.512750 0.604223 0.062 Uiso 0.5 1 calc R U P A -1
H73B H 0.073617 0.614359 0.638438 0.062 Uiso 0.5 1 calc R U P A -1
C74 C 0.0833(8) 0.6058(10) 0.5023(7) 0.072(3) Uani 0.5 1 d D U P A -1
H74A H 0.018698 0.596111 0.493290 0.108 Uiso 0.5 1 calc R U P A -1
H74B H 0.097510 0.670613 0.493536 0.108 Uiso 0.5 1 calc R U P A -1
H74C H 0.116890 0.568874 0.459278 0.108 Uiso 0.5 1 calc R U P A -1
C81 C 0.4176(4) 0.5106(4) 0.6574(3) 0.0266(11) Uani 0.5 1 d D U P A -1
H81A H 0.383722 0.452954 0.648841 0.032 Uiso 0.5 1 calc R U P A -1
H81B H 0.418616 0.542390 0.599092 0.032 Uiso 0.5 1 calc R U P A -1
C82 C 0.5130(4) 0.4861(6) 0.6819(5) 0.0299(15) Uani 0.5 1 d D U P A -1
H82A H 0.513730 0.454210 0.740177 0.036 Uiso 0.5 1 calc R U P A -1
H82B H 0.549015 0.542702 0.687969 0.036 Uiso 0.5 1 calc R U P A -1
C83 C 0.5552(6) 0.4244(7) 0.6110(7) 0.037(2) Uani 0.5 1 d D U P A -1
H83A H 0.518660 0.368112 0.604934 0.044 Uiso 0.5 1 calc R U P A -1
H83B H 0.553877 0.456475 0.552792 0.044 Uiso 0.5 1 calc R U P A -1
C84 C 0.6513(5) 0.3981(6) 0.6329(6) 0.0426(16) Uani 0.5 1 d D U P A -1
H84A H 0.674879 0.358747 0.585554 0.064 Uiso 0.5 1 calc R U P A -1
H84B H 0.688192 0.453382 0.637649 0.064 Uiso 0.5 1 calc R U P A -1
H84C H 0.652960 0.364982 0.689812 0.064 Uiso 0.5 1 calc R U P A -1
P2 P 0.39433(19) 0.89320(15) 0.73812(13) 0.0400(5) Uani 0.5 1 d D U P A -1
C91 C 0.4290(8) 0.9341(7) 0.8499(4) 0.054(2) Uani 0.436(5) 1 d D U P A -2
H91A H 0.493140 0.918503 0.859269 0.065 Uiso 0.436(5) 1 calc R U P A -2
H91B H 0.423867 1.001574 0.851094 0.065 Uiso 0.436(5) 1 calc R U P A -2
C92 C 0.3758(9) 0.8957(8) 0.9259(5) 0.053(2) Uani 0.436(5) 1 d D U P A -2
H92A H 0.380096 0.828100 0.924592 0.064 Uiso 0.436(5) 1 calc R U P A -2
H92B H 0.311816 0.912304 0.917648 0.064 Uiso 0.436(5) 1 calc R U P A -2
C93 C 0.4072(9) 0.9294(8) 1.0164(5) 0.056(2) Uani 0.436(5) 1 d D U P A -2
H93A H 0.408906 0.997063 1.016960 0.067 Uiso 0.436(5) 1 calc R U P A -2
H93B H 0.468613 0.906425 1.029080 0.067 Uiso 0.436(5) 1 calc R U P A -2
C94 C 0.3415(11) 0.8944(13) 1.0883(9) 0.062(4) Uani 0.436(5) 1 d D U P A -2
H94A H 0.361358 0.915944 1.147206 0.092 Uiso 0.436(5) 1 calc R U P A -2
H94B H 0.281053 0.917786 1.075670 0.092 Uiso 0.436(5) 1 calc R U P A -2
H94C H 0.340586 0.827413 1.087755 0.092 Uiso 0.436(5) 1 calc R U P A -2
C101 C 0.2923(6) 0.9541(6) 0.7089(6) 0.057(2) Uani 0.461(7) 1 d D U P A -2
H10A H 0.246286 0.941542 0.754790 0.069 Uiso 0.461(7) 1 calc R U P A -2
H10B H 0.304763 1.020589 0.709676 0.069 Uiso 0.461(7) 1 calc R U P A -2
C102 C 0.2546(7) 0.9282(8) 0.6181(7) 0.065(2) Uani 0.461(7) 1 d D U P A -2
H10H H 0.265863 0.862451 0.606902 0.078 Uiso 0.461(7) 1 calc R U P A -2
H10I H 0.285793 0.963720 0.571302 0.078 Uiso 0.461(7) 1 calc R U P A -2
C103 C 0.1530(8) 0.9471(10) 0.6127(9) 0.078(3) Uani 0.461(7) 1 d D U P A -2
H10C H 0.122610 0.912066 0.660301 0.094 Uiso 0.461(7) 1 calc R U P A -2
H10D H 0.142484 1.012905 0.624269 0.094 Uiso 0.461(7) 1 calc R U P A -2
C104 C 0.1115(11) 0.9228(13) 0.5254(11) 0.096(4) Uani 0.461(7) 1 d D U P A -2
H10E H 0.047037 0.936641 0.526788 0.143 Uiso 0.461(7) 1 calc R U P A -2
H10F H 0.139954 0.958386 0.477880 0.143 Uiso 0.461(7) 1 calc R U P A -2
H10G H 0.120055 0.857418 0.513959 0.143 Uiso 0.461(7) 1 calc R U P A -2
C111 C 0.4824(5) 0.9388(4) 0.6663(5) 0.0359(14) Uani 0.470(5) 1 d D U P A -2
H11H H 0.539422 0.908707 0.683845 0.043 Uiso 0.470(5) 1 calc R U P A -2
H11I H 0.468541 0.919058 0.604565 0.043 Uiso 0.470(5) 1 calc R U P A -2
C112 C 0.4997(7) 1.0400(5) 0.6637(8) 0.043(2) Uani 0.470(5) 1 d D U P A -2
H11A H 0.513491 1.062039 0.724790 0.052 Uiso 0.470(5) 1 calc R U P A -2
H11B H 0.444872 1.071907 0.642566 0.052 Uiso 0.470(5) 1 calc R U P A -2
C113 C 0.5780(9) 1.0632(7) 0.6022(9) 0.044(3) Uani 0.470(5) 1 d D U P A -2
H11C H 0.632727 1.032549 0.625173 0.053 Uiso 0.470(5) 1 calc R U P A -2
H11D H 0.564916 1.037694 0.542278 0.053 Uiso 0.470(5) 1 calc R U P A -2
C114 C 0.5974(8) 1.1639(6) 0.5925(8) 0.063(3) Uani 0.470(5) 1 d D U P A -2
H11E H 0.648230 1.172499 0.552145 0.094 Uiso 0.470(5) 1 calc R U P A -2
H11F H 0.544265 1.194925 0.568086 0.094 Uiso 0.470(5) 1 calc R U P A -2
H11G H 0.612215 1.189769 0.651151 0.094 Uiso 0.470(5) 1 calc R U P A -2
C91A C 0.359(3) 0.9420(15) 0.8456(16) 0.050(3) Uani 0.064(5) 1 d D U P A -3
H91C H 0.411025 0.940448 0.887268 0.061 Uiso 0.064(5) 1 calc R U P A -3
H91D H 0.342737 1.006890 0.836216 0.061 Uiso 0.064(5) 1 calc R U P A -3
C92A C 0.281(2) 0.894(4) 0.8887(18) 0.054(4) Uani 0.064(5) 1 d D U P A -3
H92C H 0.288404 0.827163 0.880358 0.065 Uiso 0.064(5) 1 calc R U P A -3
H92D H 0.225057 0.912531 0.857911 0.065 Uiso 0.064(5) 1 calc R U P A -3
C93A C 0.272(3) 0.914(4) 0.9875(17) 0.057(4) Uani 0.064(5) 1 d D U P A -3
H93C H 0.214326 0.888964 1.009314 0.068 Uiso 0.064(5) 1 calc R U P A -3
H93D H 0.272129 0.980676 0.997428 0.068 Uiso 0.064(5) 1 calc R U P A -3
C94A C 0.351(4) 0.870(4) 1.040(3) 0.045(5) Uani 0.064(5) 1 d D U P A -3
H94D H 0.344059 0.882958 1.103365 0.067 Uiso 0.064(5) 1 calc R U P A -3
H94E H 0.349901 0.803451 1.030223 0.067 Uiso 0.064(5) 1 calc R U P A -3
H94F H 0.407592 0.894985 1.018360 0.067 Uiso 0.064(5) 1 calc R U P A -3
C01A C 0.332(3) 0.9561(14) 0.652(2) 0.057(3) Uani 0.039(7) 1 d D U P A -3
H01A H 0.292711 1.000934 0.682341 0.068 Uiso 0.039(7) 1 calc R U P A -3
H01B H 0.375938 0.991112 0.616304 0.068 Uiso 0.039(7) 1 calc R U P A -3
C02A C 0.275(5) 0.899(3) 0.590(4) 0.065(3) Uani 0.039(7) 1 d D U P A -3
H02A H 0.294681 0.833963 0.594761 0.078 Uiso 0.039(7) 1 calc R U P A -3
H02B H 0.286078 0.918689 0.527795 0.078 Uiso 0.039(7) 1 calc R U P A -3
C03A C 0.174(4) 0.904(8) 0.609(8) 0.071(4) Uani 0.039(7) 1 d D U P A -3
H03A H 0.146309 0.844480 0.594674 0.086 Uiso 0.039(7) 1 calc R U P A -3
H03B H 0.165666 0.915699 0.673438 0.086 Uiso 0.039(7) 1 calc R U P A -3
C04A C 0.127(6) 0.977(11) 0.557(13) 0.081(7) Uani 0.039(7) 1 d D U P A -3
H04A H 0.062836 0.977217 0.572337 0.122 Uiso 0.039(7) 1 calc R U P A -3
H04B H 0.152943 1.037005 0.571920 0.122 Uiso 0.039(7) 1 calc R U P A -3
H04C H 0.133566 0.965711 0.493075 0.122 Uiso 0.039(7) 1 calc R U P A -3
C11A C 0.5100(9) 0.9332(15) 0.727(3) 0.042(3) Uani 0.030(5) 1 d D U P A -3
H11J H 0.546388 0.906050 0.775505 0.050 Uiso 0.030(5) 1 calc R U P A -3
H11K H 0.533978 0.909682 0.669707 0.050 Uiso 0.030(5) 1 calc R U P A -3
C12A C 0.523(3) 1.0352(18) 0.729(5) 0.043(3) Uani 0.030(5) 1 d D U P A -3
H12A H 0.559145 1.052159 0.781928 0.051 Uiso 0.030(5) 1 calc R U P A -3
H12B H 0.463962 1.065777 0.733110 0.051 Uiso 0.030(5) 1 calc R U P A -3
C13A C 0.571(5) 1.068(5) 0.645(7) 0.045(3) Uani 0.030(5) 1 d D U P A -3
H13A H 0.620718 1.109776 0.662216 0.054 Uiso 0.030(5) 1 calc R U P A -3
H13B H 0.597998 1.014929 0.613983 0.054 Uiso 0.030(5) 1 calc R U P A -3
C14A C 0.510(9) 1.118(8) 0.580(6) 0.047(6) Uani 0.030(5) 1 d D U P A -3
H14A H 0.544603 1.137074 0.527543 0.071 Uiso 0.030(5) 1 calc R U P A -3
H14B H 0.461486 1.076701 0.560618 0.071 Uiso 0.030(5) 1 calc R U P A -3
H14C H 0.484226 1.171632 0.608893 0.071 Uiso 0.030(5) 1 calc R U P A -3

loop_
_atom_site_aniso_label
_atom_site_aniso_U_11
_atom_site_aniso_U_22
_atom_site_aniso_U_33
_atom_site_aniso_U_23
_atom_site_aniso_U_13
_atom_site_aniso_U_12
Pt1 0.02218(8) 0.0439(8) 0.01844(8) 0.00022(13) 0.00496(5) 0.00182(13)
C1 0.0255(17) 0.022(4) 0.0266(17) -0.003(6) -0.0004(13) 0.001(5)
C2 0.0257(18) 0.029(8) 0.0301(19) -0.002(4) 0.0015(15) 0.002(4)
C3 0.0199(17) 0.025(7) 0.0284(18) -0.004(2) 0.0021(14) -0.001(2)
C4 0.023(2) 0.030(4) 0.028(2) -0.0004(18) 0.0043(17) 0.0012(17)
C5 0.0185(19) 0.031(4) 0.028(2) -0.0022(18) -0.0005(17) 0.0022(16)
C6 0.0187(17) 0.027(6) 0.0266(18) -0.006(2) 0.0010(14) -0.0007(18)
C7 0.0220(17) 0.025(8) 0.0257(18) -0.003(3) 0.0010(14) 0.001(3)
C8 0.0203(17) 0.022(8) 0.0303(18) -0.001(3) -0.0011(14) 0.001(3)
C9 0.0217(18) 0.033(7) 0.028(2) -0.005(2) 0.0004(15) -0.001(2)
C10 0.0214(18) 0.041(7) 0.029(2) 0.001(3) -0.0002(15) 0.005(3)
C11 0.0218(17) 0.043(7) 0.0287(19) -0.004(3) 0.0015(14) 0.001(3)
C12 0.024(2) 0.042(5) 0.028(2) -0.003(2) 0.0002(17) 0.004(2)
C13 0.033(2) 0.046(5) 0.028(2) 0.001(2) 0.0057(19) 0.005(2)
C14 0.033(2) 0.057(8) 0.035(2) -0.006(5) 0.0094(18) 0.002(5)
C15 0.023(2) 0.061(9) 0.039(2) -0.011(4) 0.0024(17) -0.002(3)
C16 0.0218(18) 0.063(7) 0.031(2) 0.001(3) 0.0008(16) 0.001(3)
C17 0.025(2) 0.082(5) 0.034(3) 0.010(3) -0.001(2) 0.006(3)
O1 0.0274(18) 0.090(7) 0.0259(17) 0.015(2) -0.0036(14) 0.003(2)
C18 0.033(3) 0.095(5) 0.032(3) 0.017(3) -0.003(2) 0.005(3)
C19 0.033(2) 0.070(5) 0.028(2) 0.016(3) -0.0061(19) -0.006(3)
C20 0.046(4) 0.066(4) 0.032(3) 0.011(3) -0.008(3) -0.013(3)
F1 0.090(5) 0.070(4) 0.073(4) 0.007(3) -0.023(4) -0.015(3)
C21 0.039(4) 0.088(5) 0.033(4) 0.017(4) -0.004(3) -0.012(4)
F2 0.064(4) 0.139(7) 0.067(4) 0.043(5) -0.011(3) -0.055(4)
C22 0.066(4) 0.094(6) 0.024(3) 0.009(4) -0.014(2) 0.011(4)
F3 0.057(3) 0.176(9) 0.039(2) 0.003(3) 0.002(2) 0.033(4)
C23 0.069(5) 0.075(5) 0.035(4) 0.002(4) -0.018(4) 0.007(4)
F4 0.171(9) 0.083(5) 0.084(6) -0.012(4) -0.044(6) 0.041(5)
C24 0.051(4) 0.067(5) 0.039(4) 0.012(4) -0.017(3) -0.010(3)
F5 0.087(5) 0.083(5) 0.088(5) 0.037(4) -0.028(4) -0.032(4)
O2 0.036(3) 0.180(8) 0.050(4) 0.024(4) -0.004(3) 0.029(4)
C31 0.030(2) 0.009(3) 0.024(2) -0.0023(15) 0.0023(18) -0.0028(15)
C32 0.026(2) 0.020(3) 0.025(2) -0.0006(16) 0.0039(17) -0.0034(16)
C33 0.0207(19) 0.025(4) 0.022(2) 0.0008(17) 0.0012(16) -0.0008(16)
C34 0.025(3) 0.029(4) 0.036(3) 0.006(3) 0.012(2) -0.002(3)
C35 0.031(4) 0.039(5) 0.034(3) 0.004(3) 0.010(3) -0.001(3)
C36 0.0233(18) 0.045(5) 0.0248(18) -0.007(3) 0.0037(15) 0.005(3)
C37 0.027(3) 0.039(5) 0.035(3) -0.011(3) 0.002(3) 0.003(3)
C38 0.029(3) 0.031(4) 0.031(3) -0.007(3) 0.001(2) 0.002(3)
C39 0.0250(19) 0.048(8) 0.030(2) -0.006(4) 0.0037(16) 0.002(3)
C40 0.0258(19) 0.046(6) 0.036(2) -0.012(4) 0.0059(17) 0.000(3)
C41 0.0233(19) 0.039(4) 0.037(2) -0.001(3) 0.0074(17) -0.002(2)
C42 0.034(3) 0.039(4) 0.071(5) 0.010(3) 0.019(3) 0.003(3)
C43 0.034(3) 0.042(4) 0.080(5) 0.005(4) 0.018(3) 0.007(3)
C44 0.025(2) 0.041(4) 0.057(4) -0.007(3) 0.017(2) 0.001(2)
C45 0.028(3) 0.037(3) 0.033(3) -0.002(3) 0.006(2) -0.005(2)
C46 0.026(2) 0.033(3) 0.030(2) -0.006(2) 0.0023(19) -0.004(2)
C47 0.036(3) 0.037(3) 0.048(3) -0.002(3) -0.002(3) 0.001(2)
O3 0.051(3) 0.043(3) 0.080(4) 0.010(3) -0.004(3) -0.004(2)
C48 0.073(5) 0.031(4) 0.083(5) 0.005(4) 0.001(4) -0.003(4)
C49 0.107(5) 0.030(4) 0.085(5) -0.003(4) -0.021(4) 0.010(4)
C50 0.127(6) 0.042(5) 0.070(5) -0.011(4) 0.002(4) 0.012(5)
F6 0.114(5) 0.070(5) 0.076(4) 0.004(4) 0.010(4) 0.003(4)
C51 0.163(7) 0.065(6) 0.080(5) -0.011(5) -0.009(5) 0.037(6)
F7 0.186(8) 0.132(8) 0.080(5) -0.004(5) 0.034(6) 0.065(7)
C52 0.191(7) 0.059(6) 0.094(6) -0.025(5) -0.040(5) 0.045(6)
F8 0.304(14) 0.113(8) 0.090(6) -0.031(6) -0.049(7) 0.087(9)
C53 0.163(7) 0.046(5) 0.119(6) -0.012(5) -0.071(5) 0.033(6)
F9 0.212(10) 0.083(7) 0.194(10) -0.026(7) -0.132(9) 0.036(7)
C54 0.126(6) 0.039(5) 0.122(6) 0.000(5) -0.048(5) 0.010(5)
F10 0.114(6) 0.068(5) 0.182(9) 0.020(6) -0.062(6) -0.007(5)
O4 0.038(3) 0.053(4) 0.091(5) 0.014(3) 0.003(3) 0.007(3)
P1 0.0175(6) 0.0253(9) 0.0216(6) -0.0021(6) 0.0030(5) -0.0012(6)
C61 0.024(2) 0.044(3) 0.021(2) 0.003(2) 0.0070(19) 0.002(2)
C62 0.031(3) 0.041(4) 0.026(2) 0.003(2) 0.007(2) 0.002(3)
C63 0.038(3) 0.046(4) 0.025(2) 0.003(3) 0.005(2) 0.007(3)
C64 0.057(6) 0.055(6) 0.024(3) 0.002(3) 0.008(3) 0.009(5)
C71 0.021(2) 0.033(3) 0.034(3) -0.006(2) -0.003(2) 0.003(2)
C72 0.020(2) 0.048(4) 0.040(3) -0.007(3) -0.007(2) 0.009(3)
C73 0.020(3) 0.081(6) 0.054(4) -0.007(4) -0.013(3) 0.009(3)
C74 0.058(6) 0.082(8) 0.075(6) 0.007(6) -0.033(5) 0.019(5)
C81 0.028(2) 0.029(3) 0.023(2) -0.005(2) 0.0014(18) 0.005(2)
C82 0.029(3) 0.035(4) 0.026(3) -0.001(3) 0.004(2) 0.004(3)
C83 0.041(4) 0.040(5) 0.029(3) 0.003(3) 0.009(3) 0.012(4)
C84 0.040(3) 0.038(4) 0.049(4) 0.001(3) 0.007(3) 0.008(3)
P2 0.0633(14) 0.0253(10) 0.0316(9) -0.0005(7) 0.0200(10) -0.0025(9)
C91 0.082(5) 0.043(4) 0.038(3) -0.013(3) 0.017(3) -0.021(4)
C92 0.078(5) 0.045(4) 0.036(3) -0.006(3) 0.007(4) -0.022(4)
C93 0.085(6) 0.050(5) 0.034(3) -0.003(4) -0.002(4) -0.035(5)
C94 0.065(8) 0.068(9) 0.052(6) 0.005(6) 0.005(5) -0.022(7)
C101 0.065(4) 0.036(4) 0.072(4) 0.010(3) 0.034(3) 0.010(3)
C102 0.062(5) 0.038(4) 0.093(5) 0.012(4) 0.013(4) 0.016(4)
C103 0.073(5) 0.053(5) 0.109(6) 0.022(5) 0.009(5) 0.015(5)
C104 0.095(9) 0.072(9) 0.120(9) 0.025(8) -0.002(7) 0.010(8)
C111 0.053(3) 0.021(3) 0.034(3) 0.003(2) 0.009(3) -0.007(3)
C112 0.062(4) 0.025(4) 0.042(4) -0.002(3) 0.009(3) -0.008(3)
C113 0.065(6) 0.025(4) 0.044(5) 0.001(3) 0.015(4) -0.007(4)
C114 0.077(6) 0.037(4) 0.074(6) -0.006(4) 0.019(5) -0.013(4)
C91A 0.074(6) 0.040(6) 0.038(5) -0.009(5) 0.014(5) -0.016(6)
C92A 0.076(7) 0.048(7) 0.039(6) -0.005(7) 0.009(6) -0.020(7)
C93A 0.077(8) 0.052(8) 0.040(6) -0.005(7) 0.009(7) -0.021(7)
C94A 0.067(10) 0.047(10) 0.021(9) -0.013(9) 0.012(9) -0.028(9)
C01A 0.065(6) 0.037(6) 0.068(5) 0.011(5) 0.020(5) 0.011(5)
C02A 0.066(6) 0.043(6) 0.086(6) 0.013(5) 0.014(5) 0.012(5)
C03A 0.068(6) 0.047(7) 0.099(7) 0.016(7) 0.012(6) 0.014(6)
C04A 0.080(12) 0.057(12) 0.108(13) 0.023(11) 0.002(12) 0.015(11)
C11A 0.062(5) 0.025(5) 0.038(6) -0.001(5) 0.012(5) -0.006(5)
C12A 0.061(6) 0.025(5) 0.041(6) -0.001(6) 0.011(6) -0.007(5)
C13A 0.065(7) 0.026(6) 0.044(6) -0.001(6) 0.013(6) -0.007(6)
C14A 0.066(10) 0.028(10) 0.047(10) 0.000(9) 0.013(9) -0.008(10)

loop_
_atom_type_symbol
_atom_type_description
_atom_type_scat_dispersion_real
_atom_type_scat_dispersion_imag
_atom_type_scat_source
C C 0.0033 0.0016 'International Tables Vol C Tables 4.2.6.8 and 6.1.1.4'
H H 0.0000 0.0000 'International Tables Vol C Tables 4.2.6.8 and 6.1.1.4'
O O 0.0106 0.0060 'International Tables Vol C Tables 4.2.6.8 and 6.1.1.4'
F F 0.0171 0.0103 'International Tables Vol C Tables 4.2.6.8 and 6.1.1.4'
P P 0.1023 0.0942 'International Tables Vol C Tables 4.2.6.8 and 6.1.1.4'
Pt Pt -1.7033 8.3905 'International Tables Vol C Tables 4.2.6.8 and 6.1.1.4'

loop_
_geom_angle_atom_site_label_1
_geom_angle_atom_site_label_2
_geom_angle_atom_site_label_3
_geom_angle
_geom_angle_site_symmetry_1
_geom_angle_site_symmetry_3
_geom_angle_publ_flag
C1 Pt1 C31 176.0(2) . . ?
C1 Pt1 P2 88.2(18) . . ?
C31 Pt1 P2 92.37(15) . . ?
C1 Pt1 P1 87.5(18) . . ?
C31 Pt1 P1 92.15(15) . . ?
P2 Pt1 P1 174.99(6) . . ?
C2 C1 Pt1 177(2) . . ?
C1 C2 C3 178.6(9) . . ?
C4 C3 C8 117.9(5) . . ?
C4 C3 C2 120.7(5) . . ?
C8 C3 C2 121.3(5) . . ?
C5 C4 C3 121.5(5) . . ?
C5 C4 H4 119.2 . . ?
C3 C4 H4 119.2 . . ?
C4 C5 C6 120.4(5) . . ?
C4 C5 H5 119.8 . . ?
C6 C5 H5 119.8 . . ?
C7 C6 C5 117.9(5) . . ?
C7 C6 C9 122.1(5) . . ?
C5 C6 C9 119.9(5) . . ?
C8 C7 C6 120.9(5) . . ?
C8 C7 H7 119.5 . . ?
C6 C7 H7 119.5 . . ?
C7 C8 C3 121.0(5) . . ?
C7 C8 H8 119.5 . . ?
C3 C8 H8 119.5 . . ?
C10 C9 C6 177.6(7) . . ?
C9 C10 C11 175.2(5) . . ?
C16 C11 C12 117.1(5) . . ?
C16 C11 C10 126.4(4) . . ?
C12 C11 C10 115.4(4) . . ?
C13 C12 C11 121.6(5) . . ?
C13 C12 H12 119.2 . . ?
C11 C12 H12 119.2 . . ?
C12 C13 C14 119.7(5) . . ?
C12 C13 H13 120.2 . . ?
C14 C13 H13 120.2 . . ?
C15 C14 C13 117.4(7) . . ?
C15 C14 H14 121.3 . . ?
C13 C14 H14 121.3 . . ?
C14 C15 C16 121.6(5) . . ?
C14 C15 H15 119.2 . . ?
C16 C15 H15 119.2 . . ?
C11 C16 C15 119.8(5) . . ?
C11 C16 C17 125.0(6) . . ?
C15 C16 C17 113.8(5) . . ?
O2 C17 O1 122.4(7) . . ?
O2 C17 C16 123.3(7) . . ?
O1 C17 C16 114.3(6) . . ?
C17 O1 C18 112.8(5) . . ?
O1 C18 C19 107.0(6) . . ?
O1 C18 H18A 110.3 . . ?
C19 C18 H18A 110.3 . . ?
O1 C18 H18B 110.3 . . ?
C19 C18 H18B 110.3 . . ?
H18A C18 H18B 108.6 . . ?
C24 C19 C20 118.1(8) . . ?
C24 C19 C18 121.0(8) . . ?
C20 C19 C18 120.8(9) . . ?
F1 C20 C19 120.6(9) . . ?
F1 C20 C21 119.4(9) . . ?
C19 C20 C21 120.1(9) . . ?
C22 C21 F2 120.8(9) . . ?
C22 C21 C20 122.0(9) . . ?
F2 C21 C20 117.2(11) . . ?
F3 C22 C21 121.0(10) . . ?
F3 C22 C23 119.6(10) . . ?
C21 C22 C23 119.2(9) . . ?
F4 C23 C24 121.2(12) . . ?
F4 C23 C22 120.5(12) . . ?
C24 C23 C22 118.3(9) . . ?
F5 C24 C19 120.3(10) . . ?
F5 C24 C23 117.5(11) . . ?
C19 C24 C23 122.2(9) . . ?
C32 C31 Pt1 174.9(5) . . ?
C31 C32 C33 176.3(5) . . ?
C34 C33 C38 118.3(5) . . ?
C34 C33 C32 119.6(5) . . ?
C38 C33 C32 122.0(5) . . ?
C35 C34 C33 120.6(6) . . ?
C35 C34 H34 119.7 . . ?
C33 C34 H34 119.7 . . ?
C36 C35 C34 120.1(6) . . ?
C36 C35 H35 119.9 . . ?
C34 C35 H35 119.9 . . ?
C37 C36 C35 119.2(5) . . ?
C37 C36 C39 118.4(11) . . ?
C35 C36 C39 122.3(11) . . ?
C38 C37 C36 120.7(6) . . ?
C38 C37 H37 119.7 . . ?
C36 C37 H37 119.7 . . ?
C37 C38 C33 121.1(6) . . ?
C37 C38 H38 119.4 . . ?
C33 C38 H38 119.4 . . ?
C40 C39 C36 177.6(11) . . ?
C39 C40 C41 176.7(6) . . ?
C42 C41 C46 118.4(5) . . ?
C42 C41 C40 117.9(7) . . ?
C46 C41 C40 123.6(7) . . ?
C43 C42 C41 121.1(6) . . ?
C43 C42 H42 119.5 . . ?
C41 C42 H42 119.5 . . ?
C44 C43 C42 120.0(6) . . ?
C44 C43 H43 120.0 . . ?
C42 C43 H43 120.0 . . ?
C45 C44 C43 119.9(5) . . ?
C45 C44 H44 120.1 . . ?
C43 C44 H44 120.1 . . ?
C44 C45 C46 120.5(5) . . ?
C44 C45 H45 119.7 . . ?
C46 C45 H45 119.7 . . ?
C45 C46 C41 120.1(5) . . ?
C45 C46 C47 119.1(5) . . ?
C41 C46 C47 120.5(5) . . ?
O4 C47 O3 123.7(7) . . ?
O4 C47 C46 125.2(7) . . ?
O3 C47 C46 111.0(6) . . ?
C47 O3 C48 118.7(7) . . ?
O3 C48 C49 110.1(9) . . ?
O3 C48 H48A 109.6 . . ?
C49 C48 H48A 109.6 . . ?
O3 C48 H48B 109.6 . . ?
C49 C48 H48B 109.6 . . ?
H48A C48 H48B 108.2 . . ?
C54 C49 C50 118.1(11) . . ?
C54 C49 C48 122.4(12) . . ?
C50 C49 C48 119.5(10) . . ?
F6 C50 C49 118.8(10) . . ?
F6 C50 C51 121.4(12) . . ?
C49 C50 C51 119.8(11) . . ?
C52 C51 F7 122.4(13) . . ?
C52 C51 C50 120.2(13) . . ?
F7 C51 C50 117.0(12) . . ?
C51 C52 F8 123.4(16) . . ?
C51 C52 C53 122.2(12) . . ?
F8 C52 C53 114.2(15) . . ?
F9 C53 C52 123.7(15) . . ?
F9 C53 C54 119.5(15) . . ?
C52 C53 C54 116.6(11) . . ?
F10 C54 C49 122.2(12) . . ?
F10 C54 C53 114.9(12) . . ?
C49 C54 C53 122.8(12) . . ?
C81 P1 C61 104.5(3) . . ?
C81 P1 C71 102.6(3) . . ?
C61 P1 C71 106.4(3) . . ?
C81 P1 Pt1 118.0(2) . . ?
C61 P1 Pt1 113.5(2) . . ?
C71 P1 Pt1 110.6(2) . . ?
C62 C61 P1 116.2(4) . . ?
C62 C61 H61A 108.2 . . ?
P1 C61 H61A 108.2 . . ?
C62 C61 H61B 108.2 . . ?
P1 C61 H61B 108.2 . . ?
H61A C61 H61B 107.4 . . ?
C61 C62 C63 113.1(5) . . ?
C61 C62 H62A 109.0 . . ?
C63 C62 H62A 109.0 . . ?
C61 C62 H62B 109.0 . . ?
C63 C62 H62B 109.0 . . ?
H62A C62 H62B 107.8 . . ?
C62 C63 C64 111.3(6) . . ?
C62 C63 H63A 109.4 . . ?
C64 C63 H63A 109.4 . . ?
C62 C63 H63B 109.4 . . ?
C64 C63 H63B 109.4 . . ?
H63A C63 H63B 108.0 . . ?
C63 C64 H64A 109.5 . . ?
C63 C64 H64B 109.5 . . ?
H64A C64 H64B 109.5 . . ?
C63 C64 H64C 109.5 . . ?
H64A C64 H64C 109.5 . . ?
H64B C64 H64C 109.5 . . ?
C72 C71 P1 112.9(4) . . ?
C72 C71 H71A 109.0 . . ?
P1 C71 H71A 109.0 . . ?
C72 C71 H71B 109.0 . . ?
P1 C71 H71B 109.0 . . ?
H71A C71 H71B 107.8 . . ?
C71 C72 C73 114.7(6) . . ?
C71 C72 H72A 108.6 . . ?
C73 C72 H72A 108.6 . . ?
C71 C72 H72B 108.6 . . ?
C73 C72 H72B 108.6 . . ?
H72A C72 H72B 107.6 . . ?
C74 C73 C72 114.0(7) . . ?
C74 C73 H73A 108.8 . . ?
C72 C73 H73A 108.8 . . ?
C74 C73 H73B 108.8 . . ?
C72 C73 H73B 108.8 . . ?
H73A C73 H73B 107.7 . . ?
C73 C74 H74A 109.5 . . ?
C73 C74 H74B 109.5 . . ?
H74A C74 H74B 109.5 . . ?
C73 C74 H74C 109.5 . . ?
H74A C74 H74C 109.5 . . ?
H74B C74 H74C 109.5 . . ?
C82 C81 P1 117.6(4) . . ?
C82 C81 H81A 107.9 . . ?
P1 C81 H81A 107.9 . . ?
C82 C81 H81B 107.9 . . ?
P1 C81 H81B 107.9 . . ?
H81A C81 H81B 107.2 . . ?
C81 C82 C83 111.1(6) . . ?
C81 C82 H82A 109.4 . . ?
C83 C82 H82A 109.4 . . ?
C81 C82 H82B 109.4 . . ?
C83 C82 H82B 109.4 . . ?
H82A C82 H82B 108.0 . . ?
C84 C83 C82 112.9(8) . . ?
C84 C83 H83A 109.0 . . ?
C82 C83 H83A 109.0 . . ?
C84 C83 H83B 109.0 . . ?
C82 C83 H83B 109.0 . . ?
H83A C83 H83B 107.8 . . ?
C83 C84 H84A 109.5 . . ?
C83 C84 H84B 109.5 . . ?
H84A C84 H84B 109.5 . . ?
C83 C84 H84C 109.5 . . ?
H84A C84 H84C 109.5 . . ?
H84B C84 H84C 109.5 . . ?
C101 P2 C111 106.3(4) . . ?
C01A P2 C11A 104.2(9) . . ?
C01A P2 C91A 106.0(9) . . ?
C11A P2 C91A 103.3(9) . . ?
C101 P2 C91 106.8(5) . . ?
C111 P2 C91 102.6(4) . . ?
C92 C91 H91A 108.5 . . ?
C92 C91 H91B 108.5 . . ?
H91A C91 H91B 107.5 . . ?
C91 C92 C93 113.4(7) . . ?
C91 C92 H92A 108.9 . . ?
C93 C92 H92A 108.9 . . ?
C91 C92 H92B 108.9 . . ?
C93 C92 H92B 108.9 . . ?
H92A C92 H92B 107.7 . . ?
C92 C93 C94 108.9(9) . . ?
C92 C93 H93A 109.9 . . ?
C94 C93 H93A 109.9 . . ?
C92 C93 H93B 109.9 . . ?
C94 C93 H93B 109.9 . . ?
H93A C93 H93B 108.3 . . ?
C93 C94 H94A 109.5 . . ?
C93 C94 H94B 109.5 . . ?
H94A C94 H94B 109.5 . . ?
C93 C94 H94C 109.5 . . ?
H94A C94 H94C 109.5 . . ?
H94B C94 H94C 109.5 . . ?
C102 C101 H10A 108.9 . . ?
C102 C101 H10B 108.9 . . ?
H10A C101 H10B 107.7 . . ?
C101 C102 C103 111.1(9) . . ?
C101 C102 H10H 109.4 . . ?
C103 C102 H10H 109.4 . . ?
C101 C102 H10I 109.4 . . ?
C103 C102 H10I 109.4 . . ?
H10H C102 H10I 108.0 . . ?
C104 C103 C102 114.0(10) . . ?
C104 C103 H10C 108.8 . . ?
C102 C103 H10C 108.8 . . ?
C104 C103 H10D 108.8 . . ?
C102 C103 H10D 108.8 . . ?
H10C C103 H10D 107.7 . . ?
C103 C104 H10E 109.5 . . ?
C103 C104 H10F 109.5 . . ?
H10E C104 H10F 109.5 . . ?
C103 C104 H10G 109.5 . . ?
H10E C104 H10G 109.5 . . ?
H10F C104 H10G 109.5 . . ?
C112 C111 H11H 107.3 . . ?
C112 C111 H11I 107.3 . . ?
H11H C111 H11I 106.9 . . ?
C111 C112 C113 111.4(8) . . ?
C111 C112 H11A 109.3 . . ?
C113 C112 H11A 109.3 . . ?
C111 C112 H11B 109.3 . . ?
C113 C112 H11B 109.3 . . ?
H11A C112 H11B 108.0 . . ?
C114 C113 C112 114.9(9) . . ?
C114 C113 H11C 108.5 . . ?
C112 C113 H11C 108.5 . . ?
C114 C113 H11D 108.5 . . ?
C112 C113 H11D 108.5 . . ?
H11C C113 H11D 107.5 . . ?
C113 C114 H11E 109.5 . . ?
C113 C114 H11F 109.5 . . ?
H11E C114 H11F 109.5 . . ?
C113 C114 H11G 109.5 . . ?
H11E C114 H11G 109.5 . . ?
H11F C114 H11G 109.5 . . ?
C92A C91A H91C 108.6 . . ?
C92A C91A H91D 108.6 . . ?
H91C C91A H91D 107.6 . . ?
C91A C92A C93A 113.8(14) . . ?
C91A C92A H92C 108.8 . . ?
C93A C92A H92C 108.8 . . ?
C91A C92A H92D 108.8 . . ?
C93A C92A H92D 108.8 . . ?
H92C C92A H92D 107.7 . . ?
C92A C93A C94A 110.1(14) . . ?
C92A C93A H93C 109.6 . . ?
C94A C93A H93C 109.6 . . ?
C92A C93A H93D 109.6 . . ?
C94A C93A H93D 109.6 . . ?
H93C C93A H93D 108.2 . . ?
C93A C94A H94D 109.5 . . ?
C93A C94A H94E 109.5 . . ?
H94D C94A H94E 109.5 . . ?
C93A C94A H94F 109.5 . . ?
H94D C94A H94F 109.5 . . ?
H94E C94A H94F 109.5 . . ?
C02A C01A H01A 108.4 . . ?
C02A C01A H01B 108.4 . . ?
H01A C01A H01B 107.4 . . ?
C01A C02A C03A 113.6(16) . . ?
C01A C02A H02A 108.8 . . ?
C03A C02A H02A 108.8 . . ?
C01A C02A H02B 108.8 . . ?
C03A C02A H02B 108.8 . . ?
H02A C02A H02B 107.7 . . ?
C04A C03A C02A 113.7(16) . . ?
C04A C03A H03A 108.8 . . ?
C02A C03A H03A 108.8 . . ?
C04A C03A H03B 108.8 . . ?
C02A C03A H03B 108.8 . . ?
H03A C03A H03B 107.7 . . ?
C03A C04A H04A 109.5 . . ?
C03A C04A H04B 109.5 . . ?
H04A C04A H04B 109.5 . . ?
C03A C04A H04C 109.5 . . ?
H04A C04A H04C 109.5 . . ?
H04B C04A H04C 109.5 . . ?
C12A C11A H11J 108.3 . . ?
C12A C11A H11K 108.3 . . ?
H11J C11A H11K 107.4 . . ?
C11A C12A C13A 111.0(15) . . ?
C11A C12A H12A 109.4 . . ?
C13A C12A H12A 109.4 . . ?
C11A C12A H12B 109.4 . . ?
C13A C12A H12B 109.4 . . ?
H12A C12A H12B 108.0 . . ?
C14A C13A C12A 113.5(16) . . ?
C14A C13A H13A 108.9 . . ?
C12A C13A H13A 108.9 . . ?
C14A C13A H13B 108.9 . . ?
C12A C13A H13B 108.9 . . ?
H13A C13A H13B 107.7 . . ?
C13A C14A H14A 109.5 . . ?
C13A C14A H14B 109.5 . . ?
H14A C14A H14B 109.5 . . ?
C13A C14A H14C 109.5 . . ?
H14A C14A H14C 109.5 . . ?
H14B C14A H14C 109.5 . . ?

loop_
_geom_bond_atom_site_label_1
_geom_bond_atom_site_label_2
_geom_bond_distance
_geom_bond_site_symmetry_2
_geom_bond_publ_flag
Pt1 C1 1.989(7) . ?
Pt1 C31 2.002(5) . ?
Pt1 P2 2.273(3) . ?
Pt1 P1 2.322(3) . ?
C1 C2 1.220(6) . ?
C2 C3 1.433(7) . ?
C3 C4 1.387(7) . ?
C3 C8 1.393(7) . ?
C4 C5 1.386(7) . ?
C4 H4 0.9500 . ?
C5 C6 1.405(7) . ?
C5 H5 0.9500 . ?
C6 C7 1.395(7) . ?
C6 C9 1.433(7) . ?
C7 C8 1.385(7) . ?
C7 H7 0.9500 . ?
C8 H8 0.9500 . ?
C9 C10 1.195(7) . ?
C10 C11 1.435(7) . ?
C11 C16 1.378(6) . ?
C11 C12 1.397(7) . ?
C12 C13 1.378(7) . ?
C12 H12 0.9500 . ?
C13 C14 1.384(9) . ?
C13 H13 0.9500 . ?
C14 C15 1.369(8) . ?
C14 H14 0.9500 . ?
C15 C16 1.391(7) . ?
C15 H15 0.9500 . ?
C16 C17 1.490(9) . ?
C17 O2 1.186(8) . ?
C17 O1 1.329(8) . ?
O1 C18 1.451(8) . ?
C18 C19 1.513(10) . ?
C18 H18A 0.9900 . ?
C18 H18B 0.9900 . ?
C19 C24 1.348(15) . ?
C19 C20 1.388(11) . ?
C20 F1 1.329(10) . ?
C20 C21 1.414(13) . ?
C21 C22 1.312(17) . ?
C21 F2 1.337(9) . ?
C22 F3 1.303(9) . ?
C22 C23 1.422(15) . ?
C23 F4 1.318(10) . ?
C23 C24 1.411(15) . ?
C24 F5 1.329(9) . ?
C31 C32 1.215(7) . ?
C32 C33 1.438(7) . ?
C33 C34 1.400(8) . ?
C33 C38 1.400(8) . ?
C34 C35 1.397(9) . ?
C34 H34 0.9500 . ?
C35 C36 1.396(10) . ?
C35 H35 0.9500 . ?
C36 C37 1.390(11) . ?
C36 C39 1.437(7) . ?
C37 C38 1.377(9) . ?
C37 H37 0.9500 . ?
C38 H38 0.9500 . ?
C39 C40 1.193(7) . ?
C40 C41 1.439(7) . ?
C41 C42 1.395(9) . ?
C41 C46 1.396(8) . ?
C42 C43 1.382(8) . ?
C42 H42 0.9500 . ?
C43 C44 1.380(8) . ?
C43 H43 0.9500 . ?
C44 C45 1.379(8) . ?
C44 H44 0.9500 . ?
C45 C46 1.391(7) . ?
C45 H45 0.9500 . ?
C46 C47 1.490(9) . ?
C47 O4 1.194(8) . ?
C47 O3 1.346(9) . ?
O3 C48 1.404(11) . ?
C48 C49 1.520(14) . ?
C48 H48A 0.9900 . ?
C48 H48B 0.9900 . ?
C49 C54 1.344(15) . ?
C49 C50 1.387(15) . ?
C50 F6 1.298(11) . ?
C50 C51 1.437(16) . ?
C51 C52 1.289(18) . ?
C51 F7 1.315(13) . ?
C52 F8 1.315(12) . ?
C52 C53 1.405(18) . ?
C53 F9 1.324(12) . ?
C53 C54 1.416(17) . ?
C54 F10 1.324(12) . ?
P1 C81 1.824(5) . ?
P1 C61 1.824(5) . ?
P1 C71 1.830(5) . ?
C61 C62 1.504(7) . ?
C61 H61A 0.9900 . ?
C61 H61B 0.9900 . ?
C62 C63 1.519(7) . ?
C62 H62A 0.9900 . ?
C62 H62B 0.9900 . ?
C63 C64 1.535(8) . ?
C63 H63A 0.9900 . ?
C63 H63B 0.9900 . ?
C64 H64A 0.9800 . ?
C64 H64B 0.9800 . ?
C64 H64C 0.9800 . ?
C71 C72 1.516(8) . ?
C71 H71A 0.9900 . ?
C71 H71B 0.9900 . ?
C72 C73 1.533(8) . ?
C72 H72A 0.9900 . ?
C72 H72B 0.9900 . ?
C73 C74 1.504(10) . ?
C73 H73A 0.9900 . ?
C73 H73B 0.9900 . ?
C74 H74A 0.9800 . ?
C74 H74B 0.9800 . ?
C74 H74C 0.9800 . ?
C81 C82 1.506(7) . ?
C81 H81A 0.9900 . ?
C81 H81B 0.9900 . ?
C82 C83 1.532(8) . ?
C82 H82A 0.9900 . ?
C82 H82B 0.9900 . ?
C83 C84 1.515(9) . ?
C83 H83A 0.9900 . ?
C83 H83B 0.9900 . ?
C84 H84A 0.9800 . ?
C84 H84B 0.9800 . ?
C84 H84C 0.9800 . ?
P2 C101 1.811(7) . ?
P2 C01A 1.825(8) . ?
P2 C111 1.826(5) . ?
P2 C11A 1.826(8) . ?
P2 C91A 1.840(8) . ?
P2 C91 1.848(6) . ?
C91 C92 1.501(9) . ?
C91 H91A 0.9900 . ?
C91 H91B 0.9900 . ?
C92 C93 1.514(9) . ?
C92 H92A 0.9900 . ?
C92 H92B 0.9900 . ?
C93 C94 1.546(9) . ?
C93 H93A 0.9900 . ?
C93 H93B 0.9900 . ?
C94 H94A 0.9800 . ?
C94 H94B 0.9800 . ?
C94 H94C 0.9800 . ?
C101 C102 1.517(10) . ?
C101 H10A 0.9900 . ?
C101 H10B 0.9900 . ?
C102 C103 1.539(11) . ?
C102 H10H 0.9900 . ?
C102 H10I 0.9900 . ?
C103 C104 1.486(13) . ?
C103 H10C 0.9900 . ?
C103 H10D 0.9900 . ?
C104 H10E 0.9800 . ?
C104 H10F 0.9800 . ?
C104 H10G 0.9800 . ?
C111 C112 1.502(8) . ?
C111 H11H 0.9900 . ?
C111 H11I 0.9900 . ?
C112 C113 1.528(9) . ?
C112 H11A 0.9900 . ?
C112 H11B 0.9900 . ?
C113 C114 1.507(10) . ?
C113 H11C 0.9900 . ?
C113 H11D 0.9900 . ?
C114 H11E 0.9800 . ?
C114 H11F 0.9800 . ?
C114 H11G 0.9800 . ?
C91A C92A 1.504(11) . ?
C91A H91C 0.9900 . ?
C91A H91D 0.9900 . ?
C92A C93A 1.515(11) . ?
C92A H92C 0.9900 . ?
C92A H92D 0.9900 . ?
C93A C94A 1.541(12) . ?
C93A H93C 0.9900 . ?
C93A H93D 0.9900 . ?
C94A H94D 0.9800 . ?
C94A H94E 0.9800 . ?
C94A H94F 0.9800 . ?
C01A C02A 1.515(12) . ?
C01A H01A 0.9900 . ?
C01A H01B 0.9900 . ?
C02A C03A 1.534(12) . ?
C02A H02A 0.9900 . ?
C02A H02B 0.9900 . ?
C03A C04A 1.496(14) . ?
C03A H03A 0.9900 . ?
C03A H03B 0.9900 . ?
C04A H04A 0.9800 . ?
C04A H04B 0.9800 . ?
C04A H04C 0.9800 . ?
C11A C12A 1.504(11) . ?
C11A H11J 0.9900 . ?
C11A H11K 0.9900 . ?
C12A C13A 1.530(12) . ?
C12A H12A 0.9900 . ?
C12A H12B 0.9900 . ?
C13A C14A 1.511(12) . ?
C13A H13A 0.9900 . ?
C13A H13B 0.9900 . ?
C14A H14A 0.9800 . ?
C14A H14B 0.9800 . ?
C14A H14C 0.9800 . ?
